data_7107910
loop_
_publ_author_name
'Yuan Wang'
'Haiyan Ma'

_publ_section_title
;
 Exploitation of dinuclear salan aluminum complexes for versatile
 copolymerization of epsilon-caprolactone and L-lactide
;
_journal_name_full Chem.Commun.
_journal_page_first 6729
_journal_paper_doi 10.1039/c2cc31716h
_journal_volume 48
_journal_year 2012
_chemical_formula_sum 'C59 H76 Al2 N2 O2'
_chemical_formula_weight 899.18
_chemical_name_systematic
;
?
;
_space_group_IT_number 88
_symmetry_cell_setting tetragonal
_symmetry_space_group_name_Hall '-I 4ad'
_symmetry_space_group_name_H-M 'I 41/a :2'
_atom_sites_solution_hydrogens geom
_atom_sites_solution_primary direct
_atom_sites_solution_secondary difmap
_audit_creation_method SHELXL-97
_cell_angle_alpha 90.00
_cell_angle_beta 90.00
_cell_angle_gamma 90.00
_cell_formula_units_Z 8
_cell_length_a 20.068(6)
_cell_length_b 20.068(6)
_cell_length_c 28.016(11)
_cell_measurement_reflns_used 911
_cell_measurement_temperature 293(2)
_cell_measurement_theta_max 24.304
_cell_measurement_theta_min 2.382
_cell_volume 11283(7)
_computing_cell_refinement 'Bruker SMART'
_computing_data_collection 'Bruker SMART'
_computing_data_reduction 'Bruker SHELXTL'
_computing_molecular_graphics 'Bruker SHELXTL'
_computing_publication_material 'Bruker SHELXTL'
_computing_structure_refinement 'SHELXL-97 (Sheldrick, 1997)'
_computing_structure_solution 'SHELXS-97 (Sheldrick, 1990)'
_diffrn_ambient_temperature 293(2)
_diffrn_measured_fraction_theta_full 0.992
_diffrn_measured_fraction_theta_max 0.992
_diffrn_measurement_device_type 'CCD area detector'
_diffrn_measurement_method 'phi and omega scans'
_diffrn_radiation_monochromator graphite
_diffrn_radiation_source 'fine-focus sealed tube'
_diffrn_radiation_type MoK\a
_diffrn_radiation_wavelength 0.71073
_diffrn_reflns_av_R_equivalents 0.1012
_diffrn_reflns_av_sigmaI/netI 0.0983
_diffrn_reflns_limit_h_max 20
_diffrn_reflns_limit_h_min -25
_diffrn_reflns_limit_k_max 19
_diffrn_reflns_limit_k_min -25
_diffrn_reflns_limit_l_max 35
_diffrn_reflns_limit_l_min -35
_diffrn_reflns_number 27283
_diffrn_reflns_theta_full 27.01
_diffrn_reflns_theta_max 27.01
_diffrn_reflns_theta_min 2.03
_diffrn_standards_decay_% 4.32
_exptl_absorpt_coefficient_mu 0.091
_exptl_absorpt_correction_T_max 0.9927
_exptl_absorpt_correction_T_min 0.9864
_exptl_absorpt_correction_type multi-scan
_exptl_absorpt_process_details sadabs
_exptl_crystal_colour colorless
_exptl_crystal_density_diffrn 1.059
_exptl_crystal_density_method 'not measured'
_exptl_crystal_description prism
_exptl_crystal_F_000 3888
_exptl_crystal_size_max 0.15
_exptl_crystal_size_mid 0.10
_exptl_crystal_size_min 0.08
_refine_diff_density_max 0.285
_refine_diff_density_min -0.173
_refine_diff_density_rms 0.046
_refine_ls_extinction_method none
_refine_ls_goodness_of_fit_ref 0.839
_refine_ls_hydrogen_treatment constr
_refine_ls_matrix_type full
_refine_ls_number_parameters 301
_refine_ls_number_reflns 6131
_refine_ls_number_restraints 1
_refine_ls_restrained_S_all 0.839
_refine_ls_R_factor_all 0.1296
_refine_ls_R_factor_gt 0.0618
_refine_ls_shift/su_max 0.000
_refine_ls_shift/su_mean 0.000
_refine_ls_structure_factor_coef Fsqd
_refine_ls_weighting_details 'calc w=1/[\s^2^(Fo^2^)+(0.0875P)^2^+0.0000P] where P=(Fo^2^+2Fc^2^)/3'
_refine_ls_weighting_scheme calc
_refine_ls_wR_factor_gt 0.1499
_refine_ls_wR_factor_ref 0.1711
_reflns_number_gt 2739
_reflns_number_total 6131
_reflns_threshold_expression >2sigma(I)
_cod_data_source_file c2cc31716h.txt
_cod_data_source_block a00514a
_cod_original_cell_volume 11282(6)
_cod_original_sg_symbol_H-M I4(1)/a
_cod_database_code 7107910

loop_
_symmetry_equiv_pos_as_xyz
'x, y, z'
'-x+1/2, -y, z+1/2'
'-y+3/4, x+1/4, z+1/4'
'y+3/4, -x+3/4, z+3/4'
'x+1/2, y+1/2, z+1/2'
'-x+1, -y+1/2, z+1'
'-y+5/4, x+3/4, z+3/4'
'y+5/4, -x+5/4, z+5/4'
'-x, -y, -z'
'x-1/2, y, -z-1/2'
'y-3/4, -x-1/4, -z-1/4'
'-y-3/4, x-3/4, -z-3/4'
'-x+1/2, -y+1/2, -z+1/2'
'x, y+1/2, -z'
'y-1/4, -x+1/4, -z+1/4'
'-y-1/4, x-1/4, -z-1/4'

loop_
_atom_site_label
_atom_site_type_symbol
_atom_site_fract_x
_atom_site_fract_y
_atom_site_fract_z
_atom_site_U_iso_or_equiv
_atom_site_adp_type
_atom_site_occupancy
_atom_site_symmetry_multiplicity
_atom_site_calc_flag
_atom_site_refinement_flags
Al1 Al 0.83680(4) 0.22266(4) 0.02497(3) 0.0524(2) Uani 1 1 d .
O1 O 0.75803(8) 0.26004(8) 0.02509(6) 0.0517(5) Uani 1 1 d .
N1 N 0.88445(9) 0.30035(10) -0.00604(7) 0.0477(5) Uani 1 1 d .
C1 C 0.87000(15) 0.20828(18) 0.08957(9) 0.0817(10) Uani 1 1 d .
H1A H 0.8714 0.2500 0.1063 0.123 Uiso 1 1 calc R
H1B H 0.9140 0.1896 0.0881 0.123 Uiso 1 1 calc R
H1C H 0.8409 0.1781 0.1061 0.123 Uiso 1 1 calc R
C2 C 0.84333(16) 0.14873(16) -0.01950(13) 0.0880(10) Uani 1 1 d .
H2A H 0.8152 0.1130 -0.0089 0.132 Uiso 1 1 calc R
H2B H 0.8887 0.1336 -0.0209 0.132 Uiso 1 1 calc R
H2C H 0.8294 0.1631 -0.0506 0.132 Uiso 1 1 calc R
C3 C 0.73542(11) 0.31741(12) 0.00699(8) 0.0436(6) Uani 1 1 d .
C4 C 0.67312(12) 0.34272(12) 0.02176(8) 0.0457(6) Uani 1 1 d .
C5 C 0.65038(13) 0.40084(13) 0.00062(10) 0.0562(7) Uani 1 1 d .
H5 H 0.6085 0.4166 0.0092 0.067 Uiso 1 1 calc R
C6 C 0.68680(13) 0.43694(13) -0.03277(10) 0.0601(7) Uani 1 1 d .
C7 C 0.74876(13) 0.41250(13) -0.04475(10) 0.0573(7) Uani 1 1 d .
H7 H 0.7750 0.4363 -0.0661 0.069 Uiso 1 1 calc R
C8 C 0.77307(12) 0.35333(12) -0.02586(9) 0.0466(6) Uani 1 1 d .
C9 C 0.83794(12) 0.32526(13) -0.04405(8) 0.0516(6) Uani 1 1 d .
H9A H 0.8281 0.2888 -0.0657 0.062 Uiso 1 1 calc R
H9B H 0.8606 0.3595 -0.0623 0.062 Uiso 1 1 calc R
C10 C 0.94732(12) 0.28068(14) -0.03109(9) 0.0586(7) Uani 1 1 d .
H10A H 0.9660 0.3199 -0.0463 0.070 Uiso 1 1 calc R
H10B H 0.9362 0.2491 -0.0561 0.070 Uiso 1 1 calc R
C11 C 1.0000 0.2500 0.00041(14) 0.0628(11) Uani 1 2 d S
H11A H 1.0197 0.2839 0.0207 0.075 Uiso 0.50 1 calc PR
H11B H 0.9803 0.2161 0.0207 0.075 Uiso 0.50 1 calc PR
C12 C 0.63365(12) 0.30436(13) 0.05967(9) 0.0528(7) Uani 1 1 d .
C13 C 0.67685(13) 0.29581(13) 0.10435(9) 0.0507(6) Uani 1 1 d .
C14 C 0.71600(13) 0.34808(14) 0.12028(10) 0.0591(7) Uani 1 1 d .
H14 H 0.7158 0.3879 0.1033 0.071 Uiso 1 1 calc R
C15 C 0.75508(15) 0.34290(17) 0.16033(11) 0.0717(9) Uani 1 1 d .
H15 H 0.7818 0.3785 0.1696 0.086 Uiso 1 1 calc R
C16 C 0.75478(18) 0.2854(2) 0.18655(11) 0.0805(10) Uani 1 1 d .
H16 H 0.7808 0.2820 0.2139 0.097 Uiso 1 1 calc R
C17 C 0.71624(18) 0.23348(19) 0.17245(12) 0.0835(10) Uani 1 1 d .
H17 H 0.7161 0.1943 0.1901 0.100 Uiso 1 1 calc R
C18 C 0.67712(15) 0.23860(15) 0.13181(11) 0.0694(8) Uani 1 1 d .
H18 H 0.6505 0.2028 0.1228 0.083 Uiso 1 1 calc R
C19 C 0.57056(14) 0.34281(15) 0.07548(11) 0.0720(9) Uani 1 1 d .
H19A H 0.5486 0.3187 0.1006 0.108 Uiso 1 1 calc R
H19B H 0.5408 0.3474 0.0488 0.108 Uiso 1 1 calc R
H19C H 0.5831 0.3862 0.0868 0.108 Uiso 1 1 calc R
C20 C 0.61056(14) 0.23771(15) 0.03835(11) 0.0738(9) Uani 1 1 d .
H20A H 0.6487 0.2105 0.0314 0.111 Uiso 1 1 calc R
H20B H 0.5861 0.2459 0.0095 0.111 Uiso 1 1 calc R
H20C H 0.5824 0.2151 0.0609 0.111 Uiso 1 1 calc R
C21 C 0.65604(16) 0.49991(16) -0.05501(14) 0.0822(10) Uani 1 1 d U
C22 C 0.59666(17) 0.47588(17) -0.08698(13) 0.0802(10) Uani 1 1 d .
C23 C 0.5318(2) 0.4935(2) -0.07908(15) 0.1059(13) Uani 1 1 d .
H23 H 0.5218 0.5220 -0.0539 0.127 Uiso 1 1 calc R
C24 C 0.4806(2) 0.4700(2) -0.10750(18) 0.1176(15) Uani 1 1 d .
H24 H 0.4370 0.4832 -0.1012 0.141 Uiso 1 1 calc R
C25 C 0.4927(3) 0.4285(2) -0.14395(17) 0.1174(15) Uani 1 1 d .
H25 H 0.4581 0.4124 -0.1628 0.141 Uiso 1 1 calc R
C26 C 0.5576(3) 0.4103(3) -0.15279(15) 0.1431(19) Uani 1 1 d .
H26 H 0.5670 0.3817 -0.1780 0.172 Uiso 1 1 calc R
C27 C 0.6084(2) 0.4337(2) -0.12492(15) 0.1194(15) Uani 1 1 d .
H27 H 0.6519 0.4209 -0.1317 0.143 Uiso 1 1 calc R
C28 C 0.6342(2) 0.54741(17) -0.01599(15) 0.1175(15) Uani 1 1 d .
H28A H 0.6023 0.5257 0.0042 0.176 Uiso 1 1 calc R
H28B H 0.6144 0.5862 -0.0301 0.176 Uiso 1 1 calc R
H28C H 0.6722 0.5604 0.0026 0.176 Uiso 1 1 calc R
C29 C 0.70533(19) 0.53677(19) -0.08802(15) 0.1200(15) Uani 1 1 d U
H29A H 0.6857 0.5778 -0.0986 0.180 Uiso 1 1 calc R
H29B H 0.7153 0.5093 -0.1152 0.180 Uiso 1 1 calc R
H29C H 0.7456 0.5461 -0.0708 0.180 Uiso 1 1 calc R
C30 C 0.89865(14) 0.35538(14) 0.02831(10) 0.0662(8) Uani 1 1 d .
H30A H 0.9166 0.3929 0.0114 0.099 Uiso 1 1 calc R
H30B H 0.9304 0.3404 0.0516 0.099 Uiso 1 1 calc R
H30C H 0.8581 0.3682 0.0440 0.099 Uiso 1 1 calc R

loop_
_atom_site_aniso_label
_atom_site_aniso_U_11
_atom_site_aniso_U_22
_atom_site_aniso_U_33
_atom_site_aniso_U_23
_atom_site_aniso_U_13
_atom_site_aniso_U_12
Al1 0.0481(5) 0.0563(5) 0.0527(5) 0.0061(4) 0.0044(4) 0.0121(4)
O1 0.0451(10) 0.0526(11) 0.0573(10) 0.0109(9) 0.0062(8) 0.0086(8)
N1 0.0394(11) 0.0616(14) 0.0421(11) 0.0027(10) -0.0003(9) 0.0061(9)
C1 0.078(2) 0.106(3) 0.0617(19) 0.0237(18) 0.0015(16) 0.0249(19)
C2 0.081(2) 0.075(2) 0.108(3) -0.0178(19) 0.013(2) 0.0117(18)
C3 0.0412(14) 0.0461(15) 0.0436(14) -0.0021(11) -0.0055(11) 0.0052(11)
C4 0.0399(14) 0.0488(15) 0.0484(14) -0.0024(12) -0.0041(12) 0.0037(11)
C5 0.0404(15) 0.0571(17) 0.0712(18) -0.0029(15) -0.0018(13) 0.0077(12)
C6 0.0528(17) 0.0514(16) 0.076(2) 0.0103(15) -0.0070(15) 0.0067(13)
C7 0.0493(16) 0.0578(17) 0.0648(18) 0.0141(14) -0.0040(13) -0.0002(13)
C8 0.0396(14) 0.0548(16) 0.0453(14) 0.0064(12) -0.0033(11) 0.0031(11)
C9 0.0455(15) 0.0638(17) 0.0454(14) 0.0093(13) 0.0004(12) 0.0057(12)
C10 0.0448(15) 0.081(2) 0.0497(15) 0.0060(14) 0.0065(12) 0.0062(14)
C11 0.045(2) 0.090(3) 0.054(2) 0.000 0.000 0.016(2)
C12 0.0431(15) 0.0552(16) 0.0601(17) -0.0069(13) 0.0089(12) 0.0010(12)
C13 0.0483(16) 0.0540(16) 0.0497(15) -0.0018(13) 0.0141(12) 0.0037(13)
C14 0.0629(18) 0.0582(18) 0.0561(17) -0.0009(14) 0.0008(14) 0.0063(14)
C15 0.073(2) 0.080(2) 0.0622(19) -0.0101(17) -0.0009(16) 0.0064(16)
C16 0.082(2) 0.104(3) 0.0561(19) 0.004(2) 0.0015(17) 0.015(2)
C17 0.093(3) 0.090(3) 0.067(2) 0.0275(19) 0.016(2) 0.014(2)
C18 0.070(2) 0.069(2) 0.069(2) 0.0065(16) 0.0138(17) -0.0034(16)
C19 0.0499(17) 0.089(2) 0.077(2) -0.0021(17) 0.0117(15) 0.0095(15)
C20 0.0617(19) 0.074(2) 0.086(2) -0.0141(17) 0.0098(16) -0.0171(15)
C21 0.064(2) 0.061(2) 0.121(3) 0.025(2) -0.006(2) 0.0096(16)
C22 0.076(2) 0.076(2) 0.089(2) 0.0267(19) -0.0023(19) 0.0237(18)
C23 0.080(3) 0.112(3) 0.127(3) -0.008(3) -0.005(3) 0.025(2)
C24 0.080(3) 0.139(4) 0.134(4) -0.008(3) -0.026(3) 0.020(3)
C25 0.115(4) 0.131(4) 0.106(3) 0.011(3) -0.043(3) 0.018(3)
C26 0.143(5) 0.199(6) 0.088(3) -0.023(3) -0.038(3) 0.040(4)
C27 0.102(3) 0.173(4) 0.084(3) -0.004(3) -0.007(2) 0.048(3)
C28 0.147(4) 0.061(2) 0.145(4) -0.009(2) -0.016(3) 0.029(2)
C29 0.095(3) 0.097(3) 0.168(4) 0.064(3) -0.004(3) 0.028(2)
C30 0.0602(18) 0.074(2) 0.0647(18) -0.0110(16) -0.0035(15) 0.0017(15)

loop_
_atom_type_symbol
_atom_type_description
_atom_type_scat_dispersion_real
_atom_type_scat_dispersion_imag
_atom_type_scat_source
C C 0.0033 0.0016 'International Tables Vol C Tables 4.2.6.8 and 6.1.1.4'
H H 0.0000 0.0000 'International Tables Vol C Tables 4.2.6.8 and 6.1.1.4'
N N 0.0061 0.0033 'International Tables Vol C Tables 4.2.6.8 and 6.1.1.4'
O O 0.0106 0.0060 'International Tables Vol C Tables 4.2.6.8 and 6.1.1.4'
Al Al 0.0645 0.0514 'International Tables Vol C Tables 4.2.6.8 and 6.1.1.4'

loop_
_geom_angle_atom_site_label_1
_geom_angle_atom_site_label_2
_geom_angle_atom_site_label_3
_geom_angle
_geom_angle_site_symmetry_1
O1 Al1 C2 112.94(12) .
O1 Al1 C1 111.74(11) .
C2 Al1 C1 117.34(15) .
O1 Al1 N1 95.60(8) .
C2 Al1 N1 106.33(13) .
C1 Al1 N1 110.54(13) .
C3 O1 Al1 132.43(15) .
C30 N1 C10 109.7(2) .
C30 N1 C9 109.2(2) .
C10 N1 C9 106.21(18) .
C30 N1 Al1 112.53(16) .
C10 N1 Al1 113.35(16) .
C9 N1 Al1 105.49(15) .
Al1 C1 H1A 109.5 .
Al1 C1 H1B 109.5 .
H1A C1 H1B 109.5 .
Al1 C1 H1C 109.5 .
H1A C1 H1C 109.5 .
H1B C1 H1C 109.5 .
Al1 C2 H2A 109.5 .
Al1 C2 H2B 109.5 .
H2A C2 H2B 109.5 .
Al1 C2 H2C 109.5 .
H2A C2 H2C 109.5 .
H2B C2 H2C 109.5 .
O1 C3 C8 120.8(2) .
O1 C3 C4 119.9(2) .
C8 C3 C4 119.2(2) .
C5 C4 C3 118.0(2) .
C5 C4 C12 123.3(2) .
C3 C4 C12 118.7(2) .
C4 C5 C6 123.6(2) .
C4 C5 H5 118.2 .
C6 C5 H5 118.2 .
C7 C6 C5 116.9(2) .
C7 C6 C21 123.8(3) .
C5 C6 C21 119.3(3) .
C6 C7 C8 121.9(2) .
C6 C7 H7 119.0 .
C8 C7 H7 119.0 .
C7 C8 C3 120.3(2) .
C7 C8 C9 119.6(2) .
C3 C8 C9 119.9(2) .
N1 C9 C8 114.93(19) .
N1 C9 H9A 108.5 .
C8 C9 H9A 108.5 .
N1 C9 H9B 108.5 .
C8 C9 H9B 108.5 .
H9A C9 H9B 107.5 .
N1 C10 C11 115.1(2) .
N1 C10 H10A 108.5 .
C11 C10 H10A 108.5 .
N1 C10 H10B 108.5 .
C11 C10 H10B 108.5 .
H10A C10 H10B 107.5 .
C10 C11 C10 108.4(3) 6_654
C10 C11 H11A 110.0 6_654
C10 C11 H11A 110.0 .
C10 C11 H11B 110.0 6_654
C10 C11 H11B 110.0 .
H11A C11 H11B 108.4 .
C4 C12 C13 109.3(2) .
C4 C12 C20 108.9(2) .
C13 C12 C20 113.0(2) .
C4 C12 C19 111.8(2) .
C13 C12 C19 106.6(2) .
C20 C12 C19 107.4(2) .
C18 C13 C14 116.6(3) .
C18 C13 C12 123.4(3) .
C14 C13 C12 120.0(2) .
C15 C14 C13 122.0(3) .
C15 C14 H14 119.0 .
C13 C14 H14 119.0 .
C16 C15 C14 120.0(3) .
C16 C15 H15 120.0 .
C14 C15 H15 120.0 .
C17 C16 C15 119.6(3) .
C17 C16 H16 120.2 .
C15 C16 H16 120.2 .
C16 C17 C18 120.3(3) .
C16 C17 H17 119.8 .
C18 C17 H17 119.8 .
C13 C18 C17 121.4(3) .
C13 C18 H18 119.3 .
C17 C18 H18 119.3 .
C12 C19 H19A 109.5 .
C12 C19 H19B 109.5 .
H19A C19 H19B 109.5 .
C12 C19 H19C 109.5 .
H19A C19 H19C 109.5 .
H19B C19 H19C 109.5 .
C12 C20 H20A 109.5 .
C12 C20 H20B 109.5 .
H20A C20 H20B 109.5 .
C12 C20 H20C 109.5 .
H20A C20 H20C 109.5 .
H20B C20 H20C 109.5 .
C28 C21 C6 109.9(3) .
C28 C21 C29 108.4(3) .
C6 C21 C29 112.3(3) .
C28 C21 C22 112.7(3) .
C6 C21 C22 106.5(3) .
C29 C21 C22 107.0(3) .
C23 C22 C27 116.5(4) .
C23 C22 C21 123.5(4) .
C27 C22 C21 119.9(3) .
C22 C23 C24 121.8(4) .
C22 C23 H23 119.1 .
C24 C23 H23 119.1 .
C25 C24 C23 121.0(4) .
C25 C24 H24 119.5 .
C23 C24 H24 119.5 .
C24 C25 C26 118.3(4) .
C24 C25 H25 120.8 .
C26 C25 H25 120.8 .
C27 C26 C25 120.8(5) .
C27 C26 H26 119.6 .
C25 C26 H26 119.6 .
C26 C27 C22 121.5(4) .
C26 C27 H27 119.2 .
C22 C27 H27 119.2 .
C21 C28 H28A 109.5 .
C21 C28 H28B 109.5 .
H28A C28 H28B 109.5 .
C21 C28 H28C 109.5 .
H28A C28 H28C 109.5 .
H28B C28 H28C 109.5 .
C21 C29 H29A 109.5 .
C21 C29 H29B 109.5 .
H29A C29 H29B 109.5 .
C21 C29 H29C 109.5 .
H29A C29 H29C 109.5 .
H29B C29 H29C 109.5 .
N1 C30 H30A 109.5 .
N1 C30 H30B 109.5 .
H30A C30 H30B 109.5 .
N1 C30 H30C 109.5 .
H30A C30 H30C 109.5 .
H30B C30 H30C 109.5 .

loop_
_geom_bond_atom_site_label_1
_geom_bond_atom_site_label_2
_geom_bond_distance
_geom_bond_site_symmetry_2
Al1 O1 1.7496(18) .
Al1 C2 1.942(3) .
Al1 C1 1.950(3) .
Al1 N1 2.025(2) .
O1 C3 1.337(3) .
N1 C30 1.492(3) .
N1 C10 1.497(3) .
N1 C9 1.502(3) .
C1 H1A 0.9600 .
C1 H1B 0.9600 .
C1 H1C 0.9600 .
C2 H2A 0.9600 .
C2 H2B 0.9600 .
C2 H2C 0.9600 .
C3 C8 1.392(3) .
C3 C4 1.412(3) .
C4 C5 1.385(3) .
C4 C12 1.532(3) .
C5 C6 1.391(4) .
C5 H5 0.9300 .
C6 C7 1.378(4) .
C6 C21 1.538(4) .
C7 C8 1.389(3) .
C7 H7 0.9300 .
C8 C9 1.507(3) .
C9 H9A 0.9700 .
C9 H9B 0.9700 .
C10 C11 1.508(3) .
C10 H10A 0.9700 .
C10 H10B 0.9700 .
C11 C10 1.508(3) 6_654
C11 H11A 0.9700 .
C11 H11B 0.9700 .
C12 C13 1.532(3) .
C12 C20 1.536(4) .
C12 C19 1.547(3) .
C13 C18 1.382(4) .
C13 C14 1.384(3) .
C14 C15 1.373(4) .
C14 H14 0.9300 .
C15 C16 1.368(4) .
C15 H15 0.9300 .
C16 C17 1.357(4) .
C16 H16 0.9300 .
C17 C18 1.387(4) .
C17 H17 0.9300 .
C18 H18 0.9300 .
C19 H19A 0.9600 .
C19 H19B 0.9600 .
C19 H19C 0.9600 .
C20 H20A 0.9600 .
C20 H20B 0.9600 .
C20 H20C 0.9600 .
C21 C28 1.515(5) .
C21 C29 1.543(5) .
C21 C22 1.567(5) .
C22 C23 1.367(5) .
C22 C27 1.379(5) .
C23 C24 1.383(5) .
C23 H23 0.9300 .
C24 C25 1.340(6) .
C24 H24 0.9300 .
C25 C26 1.375(6) .
C25 H25 0.9300 .
C26 C27 1.369(6) .
C26 H26 0.9300 .
C27 H27 0.9300 .
C28 H28A 0.9600 .
C28 H28B 0.9600 .
C28 H28C 0.9600 .
C29 H29A 0.9600 .
C29 H29B 0.9600 .
C29 H29C 0.9600 .
C30 H30A 0.9600 .
C30 H30B 0.9600 .
C30 H30C 0.9600 .
